data_7026606
loop_
_publ_author_name
'Mandal, Sutanuva'
'Casti\~neiras, Alfonso'
'Mondal, Tapan K.'
'Mondal, Arindam'
'Chattopadhyay, Dhrubajyoti'
'Goswami, Sreebrata'

_publ_section_title
;
 An unusual (H(2)O)(20) discrete water cluster in the supramolecular host
 of a charge transfer platinum(ii) complex: cytotoxicity and DNA cleavage
 activities.
;
_journal_issue 40
_journal_name_full 'Dalton transactions (Cambridge, England : 2003)'
_journal_page_first 9514
_journal_page_last 9522
_journal_paper_doi 10.1039/c0dt00527d
_journal_volume 39
_journal_year 2010
_chemical_formula_moiety 'C20 H20 N3 Pt S, 10/3(H2 O), Cl'
_chemical_formula_sum 'C20 H26.66667 Cl N3 O3.33333 Pt S'
_chemical_formula_weight 625.04
_chemical_name_systematic
;
?
;
_space_group_IT_number 148
_symmetry_cell_setting trigonal
_symmetry_space_group_name_Hall '-R 3'
_symmetry_space_group_name_H-M 'R -3 :H'
_atom_sites_solution_hydrogens geom
_atom_sites_solution_primary direct
_atom_sites_solution_secondary difmap
_audit_creation_method SHELXL-97
_cell_angle_alpha 90.00
_cell_angle_beta 90.00
_cell_angle_gamma 120.00
_cell_formula_units_Z 18
_cell_length_a 35.0648(3)
_cell_length_b 35.0648(3)
_cell_length_c 9.4475(3)
_cell_measurement_reflns_used 35944
_cell_measurement_temperature 293(2)
_cell_measurement_theta_max 26.6
_cell_measurement_theta_min 1.2
_cell_volume 10059.8(3)
_computing_cell_refinement 'Bruker SMART'
_computing_data_collection 'Bruker SMART'
_computing_data_reduction 'Bruker SAINT'
_computing_molecular_graphics 'Bruker SHELXL'
_computing_publication_material 'Bruker SHELXL'
_computing_structure_refinement 'SHELXL-97 (Sheldrick, 1997)'
_computing_structure_solution 'SHELXL-97 (Sheldrick, 1990)'
_diffrn_ambient_temperature 293(2)
_diffrn_measured_fraction_theta_full 1.000
_diffrn_measured_fraction_theta_max 1.000
_diffrn_measurement_device_type 'CCD AREA DETECTOR'
_diffrn_measurement_method 'phi scans'
_diffrn_radiation_monochromator graphite
_diffrn_radiation_source 'fine-focus sealed tube'
_diffrn_radiation_type MoK\a
_diffrn_radiation_wavelength 0.71073
_diffrn_reflns_av_R_equivalents 0.0586
_diffrn_reflns_av_sigmaI/netI 0.0348
_diffrn_reflns_limit_h_max 44
_diffrn_reflns_limit_h_min -44
_diffrn_reflns_limit_k_max 44
_diffrn_reflns_limit_k_min -44
_diffrn_reflns_limit_l_max 11
_diffrn_reflns_limit_l_min -11
_diffrn_reflns_number 35944
_diffrn_reflns_theta_full 26.60
_diffrn_reflns_theta_max 26.60
_diffrn_reflns_theta_min 1.16
_exptl_absorpt_coefficient_mu 6.517
_exptl_absorpt_correction_T_max 0.3556
_exptl_absorpt_correction_T_min 0.3556
_exptl_absorpt_correction_type empirical
_exptl_absorpt_process_details SADABS
_exptl_crystal_colour blue
_exptl_crystal_density_diffrn 1.857
_exptl_crystal_density_method 'not measured'
_exptl_crystal_description block
_exptl_crystal_F_000 5496
_exptl_crystal_size_max 0.20
_exptl_crystal_size_mid 0.20
_exptl_crystal_size_min 0.20
_refine_diff_density_max 1.475
_refine_diff_density_min -0.665
_refine_diff_density_rms 0.113
_refine_ls_extinction_method none
_refine_ls_goodness_of_fit_ref 1.027
_refine_ls_hydrogen_treatment constr
_refine_ls_matrix_type full
_refine_ls_number_parameters 265
_refine_ls_number_reflns 4686
_refine_ls_number_restraints 0
_refine_ls_restrained_S_all 1.027
_refine_ls_R_factor_all 0.0418
_refine_ls_R_factor_gt 0.0286
_refine_ls_shift/su_max 0.002
_refine_ls_shift/su_mean 0.000
_refine_ls_structure_factor_coef Fsqd
_refine_ls_weighting_details 'calc w=1/[\s^2^(Fo^2^)+(0.0325P)^2^+8.5536P] where P=(Fo^2^+2Fc^2^)/3'
_refine_ls_weighting_scheme calc
_refine_ls_wR_factor_gt 0.0609
_refine_ls_wR_factor_ref 0.0652
_reflns_number_gt 3809
_reflns_number_total 4686
_reflns_threshold_expression >2sigma(I)
_cod_data_source_file c0dt00527d.txt
_cod_data_source_block '[1]Cl.3.3H2O'
_cod_depositor_comments
;
The following automatic conversions were performed:

'_symmetry_cell_setting' value 'Trigonal' changed to 'trigonal'
according to /home/saulius/struct/CIF-dictionaries/cif_core.dic
dictionary named 'cif_core.dic' version 2.4.2 from
2011-04-26.

'_exptl_absorpt_correction_type' value 'Empirical'
changed to 'empirical' according to
/home/saulius/struct/CIF-dictionaries/cif_core.dic dictionary named
'cif_core.dic' version 2.4.2 from 2011-04-26.

Automatic conversion script
Id: cif_fix_values 1891 2012-01-12 08:04:46Z andrius 

The following automatic conversions were performed:

'_refine_ls_hydrogen_treatment' value 'constrn' was replaced with the
value 'constr' as specified in the replacement file
'src/cod-tools/trunk/data/replacement-values/replacement_values.lst'.

Automatic conversion script
Id: cif_fix_values 5376 2017-05-30 11:51:03Z andrius 

2018-05-27
Z value and formula fixed to values more according to usual
chemical conventions.                 miguel
;
_cod_original_formula_sum 'C60 H80 Cl3 N9 O10 Pt3 S3'
_cod_original_formula_weight 1875.13
_cod_original_formula_moiety '3(C20 H20 N3 Pt S), 9(H2 O), 3(Cl), O'
_cod_original_formula_units_Z 6
_cod_original_sg_symbol_H-M R-3
_cod_database_code 7026606

loop_
_symmetry_equiv_pos_as_xyz
'x, y, z'
'-y, x-y, z'
'-x+y, -x, z'
'x+2/3, y+1/3, z+1/3'
'-y+2/3, x-y+1/3, z+1/3'
'-x+y+2/3, -x+1/3, z+1/3'
'x+1/3, y+2/3, z+2/3'
'-y+1/3, x-y+2/3, z+2/3'
'-x+y+1/3, -x+2/3, z+2/3'
'-x, -y, -z'
'y, -x+y, -z'
'x-y, x, -z'
'-x+2/3, -y+1/3, -z+1/3'
'y+2/3, -x+y+1/3, -z+1/3'
'x-y+2/3, x+1/3, -z+1/3'
'-x+1/3, -y+2/3, -z+2/3'
'y+1/3, -x+y+2/3, -z+2/3'
'x-y+1/3, x+2/3, -z+2/3'

loop_
_atom_site_label
_atom_site_type_symbol
_atom_site_fract_x
_atom_site_fract_y
_atom_site_fract_z
_atom_site_U_iso_or_equiv
_atom_site_adp_type
_atom_site_occupancy
_atom_site_symmetry_multiplicity
_atom_site_calc_flag
_atom_site_refinement_flags
Pt1 Pt 0.145802(5) 0.309165(6) 0.519855(16) 0.02967(7) Uani 1 1 d .
S1 S 0.09881(4) 0.26931(4) 0.34440(11) 0.0335(3) Uani 1 1 d .
N3 N 0.12182(12) 0.34881(12) 0.4920(4) 0.0352(9) Uani 1 1 d .
H3C H 0.1305 0.3706 0.5422 0.042 Uiso 1 1 d R
N1 N 0.19283(11) 0.34624(12) 0.6659(3) 0.0314(8) Uani 1 1 d .
N2 N 0.16899(12) 0.26838(12) 0.5687(4) 0.0331(9) Uani 1 1 d .
C14 C 0.09184(14) 0.34128(15) 0.3889(4) 0.0325(10) Uani 1 1 d .
C15 C 0.07538(15) 0.36957(16) 0.3588(5) 0.0406(11) Uani 1 1 d .
H15 H 0.0842 0.3947 0.4132 0.049 Uiso 1 1 d R
C16 C 0.04606(15) 0.36024(17) 0.2485(5) 0.0429(12) Uani 1 1 d .
H16 H 0.0360 0.3797 0.2280 0.051 Uiso 1 1 d R
C17 C 0.03131(15) 0.32251(18) 0.1679(5) 0.0457(13) Uani 1 1 d .
H17 H 0.0114 0.3167 0.0948 0.055 Uiso 1 1 d R
C18 C 0.04621(15) 0.29368(17) 0.1964(5) 0.0414(12) Uani 1 1 d .
H18 H 0.0366 0.2682 0.1428 0.050 Uiso 1 1 d R
C19 C 0.07604(14) 0.30335(15) 0.3068(4) 0.0336(10) Uani 1 1 d .
C20 C 0.05192(16) 0.22084(16) 0.4214(6) 0.0490(13) Uani 1 1 d .
H20A H 0.0605 0.1997 0.4467 0.074 Uiso 1 1 d R
H20B H 0.0284 0.2081 0.3536 0.074 Uiso 1 1 d R
H20C H 0.0422 0.2293 0.5044 0.074 Uiso 1 1 d R
C1 C 0.20684(15) 0.38798(16) 0.7026(5) 0.0369(11) Uani 1 1 d .
H1 H 0.1933 0.4023 0.6619 0.044 Uiso 1 1 d R
C2 C 0.24029(16) 0.41030(17) 0.7981(5) 0.0439(12) Uani 1 1 d .
H2 H 0.2494 0.4394 0.8211 0.053 Uiso 1 1 d R
C3 C 0.26020(16) 0.38864(19) 0.8594(5) 0.0462(13) Uani 1 1 d .
H3 H 0.2828 0.4030 0.9249 0.055 Uiso 1 1 d R
C4 C 0.24615(16) 0.34595(18) 0.8223(5) 0.0429(12) Uani 1 1 d .
H4 H 0.2587 0.3308 0.8635 0.051 Uiso 1 1 d R
C5 C 0.21320(15) 0.32552(16) 0.7235(4) 0.0361(11) Uani 1 1 d .
C6 C 0.19790(15) 0.28183(16) 0.6689(5) 0.0367(11) Uani 1 1 d .
H6 H 0.2082 0.2638 0.7079 0.044 Uiso 1 1 d R
C7 C 0.15135(15) 0.22446(16) 0.5149(5) 0.0363(11) Uani 1 1 d .
C8 C 0.13347(16) 0.18909(17) 0.6068(5) 0.0422(12) Uani 1 1 d .
H8 H 0.1340 0.1938 0.7039 0.051 Uiso 1 1 d R
C9 C 0.11478(17) 0.14674(17) 0.5533(6) 0.0479(13) Uani 1 1 d .
H9 H 0.1024 0.1230 0.6153 0.057 Uiso 1 1 d R
C10 C 0.11416(17) 0.13916(17) 0.4083(6) 0.0498(13) Uani 1 1 d .
C11 C 0.13302(17) 0.17540(18) 0.3193(6) 0.0475(13) Uani 1 1 d .
H11 H 0.1330 0.1710 0.2223 0.057 Uiso 1 1 d R
C12 C 0.15154(15) 0.21778(17) 0.3698(5) 0.0408(12) Uani 1 1 d .
H12 H 0.1640 0.2416 0.3080 0.049 Uiso 1 1 d R
C13 C 0.0926(2) 0.09319(19) 0.3500(7) 0.079(2) Uani 1 1 d .
H13A H 0.0814 0.0724 0.4264 0.118 Uiso 1 1 d R
H13B H 0.1138 0.0893 0.2972 0.118 Uiso 1 1 d R
H13C H 0.0688 0.0886 0.2889 0.118 Uiso 1 1 d R
O1 O 0.0000 0.0000 0.2472(16) 0.158(5) Uani 1 3 d S
O2 O 0.1623(2) 0.0709(2) 0.0532(6) 0.127(2) Uani 1 1 d .
H2A H 0.1728 0.0825 0.1605 0.190 Uiso 1 1 d R
H2B H 0.1401 0.0353 0.0641 0.190 Uiso 1 1 d R
O3 O -0.0082(2) 0.0643(2) 0.0951(7) 0.143(3) Uani 1 1 d .
H3A H -0.0064 0.0520 0.1860 0.215 Uiso 1 1 d R
H3B H 0.0247 0.0839 0.0677 0.215 Uiso 1 1 d R
O4 O 0.0297(3) 0.1590(3) 0.1185(6) 0.163(3) Uani 1 1 d .
H4A H 0.0511 0.1674 0.0424 0.245 Uiso 1 1 d R
H4B H 0.0126 0.1682 0.0909 0.245 Uiso 1 1 d R
Cl1 Cl 0.22750(5) 0.03420(4) 0.01492(13) 0.0551(4) Uani 1 1 d .

loop_
_atom_site_aniso_label
_atom_site_aniso_U_11
_atom_site_aniso_U_22
_atom_site_aniso_U_33
_atom_site_aniso_U_23
_atom_site_aniso_U_13
_atom_site_aniso_U_12
Pt1 0.02641(10) 0.03731(11) 0.02545(10) 0.00701(7) 0.00304(7) 0.01605(8)
S1 0.0278(6) 0.0391(6) 0.0301(6) 0.0047(5) 0.0017(5) 0.0140(5)
N3 0.037(2) 0.038(2) 0.0288(19) 0.0009(16) 0.0014(17) 0.0174(18)
N1 0.0235(19) 0.044(2) 0.0261(19) 0.0067(16) 0.0051(14) 0.0164(18)
N2 0.036(2) 0.040(2) 0.0264(19) 0.0107(16) 0.0052(16) 0.0219(19)
C14 0.025(2) 0.040(3) 0.029(2) 0.011(2) 0.0057(18) 0.014(2)
C15 0.035(3) 0.048(3) 0.043(3) 0.009(2) 0.005(2) 0.024(2)
C16 0.031(3) 0.052(3) 0.047(3) 0.019(3) 0.004(2) 0.021(2)
C17 0.026(2) 0.069(4) 0.038(3) 0.017(3) -0.001(2) 0.021(3)
C18 0.030(3) 0.059(3) 0.030(2) 0.009(2) 0.005(2) 0.019(2)
C19 0.023(2) 0.046(3) 0.030(2) 0.009(2) 0.0058(18) 0.016(2)
C20 0.035(3) 0.036(3) 0.058(3) 0.006(2) 0.002(2) 0.005(2)
C1 0.033(3) 0.045(3) 0.031(2) 0.005(2) 0.004(2) 0.019(2)
C2 0.040(3) 0.051(3) 0.037(3) -0.004(2) 0.005(2) 0.020(3)
C3 0.032(3) 0.068(4) 0.033(3) -0.005(2) -0.002(2) 0.021(3)
C4 0.039(3) 0.064(4) 0.029(2) 0.004(2) -0.001(2) 0.028(3)
C5 0.034(3) 0.054(3) 0.025(2) 0.006(2) 0.0015(19) 0.026(2)
C6 0.036(3) 0.051(3) 0.030(2) 0.014(2) 0.008(2) 0.027(2)
C7 0.033(3) 0.044(3) 0.035(3) 0.008(2) 0.006(2) 0.022(2)
C8 0.050(3) 0.053(3) 0.035(3) 0.012(2) 0.003(2) 0.034(3)
C9 0.048(3) 0.043(3) 0.061(3) 0.018(3) 0.006(3) 0.029(3)
C10 0.048(3) 0.045(3) 0.065(4) 0.000(3) -0.006(3) 0.029(3)
C11 0.053(3) 0.055(3) 0.043(3) -0.005(3) -0.005(2) 0.034(3)
C12 0.040(3) 0.049(3) 0.037(3) 0.010(2) 0.005(2) 0.025(2)
C13 0.103(6) 0.048(4) 0.088(5) -0.007(3) -0.016(4) 0.040(4)
O1 0.095(5) 0.095(5) 0.283(16) 0.000 0.000 0.048(2)
O2 0.138(5) 0.165(6) 0.089(4) -0.018(4) -0.018(4) 0.084(5)
O3 0.111(5) 0.140(6) 0.178(7) 0.059(5) 0.028(5) 0.063(4)
O4 0.238(8) 0.222(8) 0.097(4) 0.019(5) 0.003(5) 0.165(7)
Cl1 0.0699(9) 0.0503(8) 0.0422(7) -0.0007(6) -0.0079(6) 0.0278(7)

loop_
_atom_type_symbol
_atom_type_description
_atom_type_scat_dispersion_real
_atom_type_scat_dispersion_imag
_atom_type_scat_source
Pt Pt -1.7033 8.3905 'International Tables Vol C Tables 4.2.6.8 and 6.1.1.4'
Cl Cl 0.1484 0.1585 'International Tables Vol C Tables 4.2.6.8 and 6.1.1.4'
S S 0.1246 0.1234 'International Tables Vol C Tables 4.2.6.8 and 6.1.1.4'
O O 0.0106 0.0060 'International Tables Vol C Tables 4.2.6.8 and 6.1.1.4'
N N 0.0061 0.0033 'International Tables Vol C Tables 4.2.6.8 and 6.1.1.4'
C C 0.0033 0.0016 'International Tables Vol C Tables 4.2.6.8 and 6.1.1.4'
H H 0.0000 0.0000 'International Tables Vol C Tables 4.2.6.8 and 6.1.1.4'

loop_
_geom_angle_atom_site_label_1
_geom_angle_atom_site_label_2
_geom_angle_atom_site_label_3
_geom_angle
_geom_angle_site_symmetry_3
N3 Pt1 N2 174.38(14) .
N3 Pt1 N1 97.74(15) .
N2 Pt1 N1 79.25(15) .
N3 Pt1 S1 84.37(11) .
N2 Pt1 S1 99.03(11) .
N1 Pt1 S1 174.75(10) .
N3 Pt1 Pt1 76.73(10) 16
N2 Pt1 Pt1 108.69(10) 16
N1 Pt1 Pt1 109.18(9) 16
S1 Pt1 Pt1 66.54(3) 16
C19 S1 C20 102.0(2) .
C19 S1 Pt1 99.51(16) .
C20 S1 Pt1 108.81(18) .
C14 N3 Pt1 121.4(3) .
C14 N3 H3C 119.3 .
Pt1 N3 H3C 119.4 .
C1 N1 C5 118.5(4) .
C1 N1 Pt1 127.6(3) .
C5 N1 Pt1 113.8(3) .
C6 N2 C7 119.3(4) .
C6 N2 Pt1 115.4(3) .
C7 N2 Pt1 124.7(3) .
N3 C14 C19 119.0(4) .
N3 C14 C15 124.0(4) .
C19 C14 C15 117.0(4) .
C16 C15 C14 120.3(5) .
C16 C15 H15 119.8 .
C14 C15 H15 119.9 .
C15 C16 C17 121.3(5) .
C15 C16 H16 119.4 .
C17 C16 H16 119.3 .
C18 C17 C16 119.8(4) .
C18 C17 H17 120.2 .
C16 C17 H17 120.0 .
C17 C18 C19 118.8(5) .
C17 C18 H18 120.7 .
C19 C18 H18 120.5 .
C14 C19 C18 122.8(4) .
C14 C19 S1 115.7(3) .
C18 C19 S1 121.5(4) .
S1 C20 H20A 109.6 .
S1 C20 H20B 109.4 .
H20A C20 H20B 109.6 .
S1 C20 H20C 109.4 .
H20A C20 H20C 109.4 .
H20B C20 H20C 109.4 .
N1 C1 C2 122.5(5) .
N1 C1 H1 118.6 .
C2 C1 H1 119.0 .
C1 C2 C3 118.8(5) .
C1 C2 H2 120.5 .
C3 C2 H2 120.7 .
C4 C3 C2 119.2(5) .
C4 C3 H3 120.5 .
C2 C3 H3 120.3 .
C3 C4 C5 119.5(5) .
C3 C4 H4 120.3 .
C5 C4 H4 120.1 .
N1 C5 C4 121.5(5) .
N1 C5 C6 114.1(4) .
C4 C5 C6 124.4(4) .
N2 C6 C5 117.2(4) .
N2 C6 H6 122.3 .
C5 C6 H6 120.5 .
C8 C7 C12 120.4(5) .
C8 C7 N2 120.0(4) .
C12 C7 N2 119.6(4) .
C7 C8 C9 119.5(5) .
C7 C8 H8 120.1 .
C9 C8 H8 120.4 .
C8 C9 C10 121.1(5) .
C8 C9 H9 119.3 .
C10 C9 H9 119.5 .
C11 C10 C9 117.8(5) .
C11 C10 C13 121.0(5) .
C9 C10 C13 121.1(5) .
C12 C11 C10 122.1(5) .
C12 C11 H11 118.9 .
C10 C11 H11 119.0 .
C11 C12 C7 119.0(5) .
C11 C12 H12 120.6 .
C7 C12 H12 120.4 .
C10 C13 H13A 109.6 .
C10 C13 H13B 109.4 .
H13A C13 H13B 109.5 .
C10 C13 H13C 109.3 .
H13A C13 H13C 109.5 .
H13B C13 H13C 109.5 .
H2A O2 H2B 104.6 .
H3A O3 H3B 102.4 .
H4A O4 H4B 103.9 .

loop_
_geom_bond_atom_site_label_1
_geom_bond_atom_site_label_2
_geom_bond_distance
_geom_bond_site_symmetry_2
Pt1 N3 1.969(4) .
Pt1 N2 2.020(4) .
Pt1 N1 2.042(3) .
Pt1 S1 2.2613(11) .
Pt1 Pt1 3.8671(3) 16
S1 C19 1.772(5) .
S1 C20 1.824(5) .
N3 C14 1.359(5) .
N3 H3C 0.8177 .
N1 C1 1.336(6) .
N1 C5 1.361(6) .
N2 C6 1.292(5) .
N2 C7 1.435(6) .
C14 C19 1.393(6) .
C14 C15 1.404(6) .
C15 C16 1.383(6) .
C15 H15 0.9290 .
C16 C17 1.383(7) .
C16 H16 0.9325 .
C17 C18 1.377(7) .
C17 H17 0.9291 .
C18 C19 1.394(6) .
C18 H18 0.9313 .
C20 H20A 0.9585 .
C20 H20B 0.9607 .
C20 H20C 0.9598 .
C1 C2 1.373(6) .
C1 H1 0.9297 .
C2 C3 1.389(7) .
C2 H2 0.9287 .
C3 C4 1.367(7) .
C3 H3 0.9302 .
C4 C5 1.375(6) .
C4 H4 0.9291 .
C5 C6 1.442(7) .
C6 H6 0.9445 .
C7 C8 1.381(6) .
C7 C12 1.391(6) .
C8 C9 1.384(7) .
C8 H8 0.9304 .
C9 C10 1.394(7) .
C9 H9 0.9295 .
C10 C11 1.385(7) .
C10 C13 1.502(8) .
C11 C12 1.376(7) .
C11 H11 0.9295 .
C12 H12 0.9309 .
C13 H13A 0.9595 .
C13 H13B 0.9601 .
C13 H13C 0.9597 .
O2 H2A 1.0858 .
O2 H2B 1.0983 .
O3 H3A 0.9780 .
O3 H3B 1.0383 .
O4 H4A 0.9724 .
O4 H4B 0.8503 .

loop_
_geom_hbond_atom_site_label_D
_geom_hbond_atom_site_label_H
_geom_hbond_atom_site_label_A
_geom_hbond_distance_DH
_geom_hbond_distance_HA
_geom_hbond_distance_DA
_geom_hbond_angle_DHA
_geom_hbond_site_symmetry_A
N3 H3C Cl1 0.82 2.61 3.410(4) 165.6 9
O2 H2B O3 1.10 2.09 2.825(9) 121.9 3
O2 H2B O4 1.10 2.18 3.177(11) 150.2 3
O3 H3A O1 0.98 2.03 2.808(9) 135.1 .
O3 H3B O3 1.04 2.24 3.007(10) 129.6 11
O4 H4A O2 0.97 1.76 2.658(9) 152.4 12
O4 H4B Cl1 0.85 2.33 3.182(7) 179.9 2

loop_
_geom_torsion_atom_site_label_1
_geom_torsion_atom_site_label_2
_geom_torsion_atom_site_label_3
_geom_torsion_atom_site_label_4
_geom_torsion
_geom_torsion_site_symmetry_1
N3 Pt1 S1 C19 1.57(17) .
N2 Pt1 S1 C19 177.07(17) .
N1 Pt1 S1 C19 -112.5(12) .
Pt1 Pt1 S1 C19 -76.39(14) 16
N3 Pt1 S1 C20 -104.7(2) .
N2 Pt1 S1 C20 70.8(2) .
N1 Pt1 S1 C20 141.3(12) .
Pt1 Pt1 S1 C20 177.4(2) 16
N2 Pt1 N3 C14 -130.6(15) .
N1 Pt1 N3 C14 172.1(3) .
S1 Pt1 N3 C14 -3.0(3) .
Pt1 Pt1 N3 C14 64.1(3) 16
N3 Pt1 N1 C1 -11.8(4) .
N2 Pt1 N1 C1 173.0(4) .
S1 Pt1 N1 C1 101.6(12) .
Pt1 Pt1 N1 C1 66.7(3) 16
N3 Pt1 N1 C5 172.4(3) .
N2 Pt1 N1 C5 -2.8(3) .
S1 Pt1 N1 C5 -74.1(13) .
Pt1 Pt1 N1 C5 -109.0(3) 16
N3 Pt1 N2 C6 -53.3(16) .
N1 Pt1 N2 C6 4.8(3) .
S1 Pt1 N2 C6 179.7(3) .
Pt1 Pt1 N2 C6 111.6(3) 16
N3 Pt1 N2 C7 117.7(15) .
N1 Pt1 N2 C7 175.7(3) .
S1 Pt1 N2 C7 -9.3(3) .
Pt1 Pt1 N2 C7 -77.5(3) 16
Pt1 N3 C14 C19 3.7(5) .
Pt1 N3 C14 C15 -176.3(3) .
N3 C14 C15 C16 177.7(4) .
C19 C14 C15 C16 -2.3(6) .
C14 C15 C16 C17 1.7(7) .
C15 C16 C17 C18 -0.5(7) .
C16 C17 C18 C19 0.0(7) .
N3 C14 C19 C18 -178.2(4) .
C15 C14 C19 C18 1.8(6) .
N3 C14 C19 S1 -1.8(5) .
C15 C14 C19 S1 178.2(3) .
C17 C18 C19 C14 -0.7(7) .
C17 C18 C19 S1 -176.8(3) .
C20 S1 C19 C14 111.3(4) .
Pt1 S1 C19 C14 -0.4(3) .
C20 S1 C19 C18 -72.3(4) .
Pt1 S1 C19 C18 176.0(3) .
C5 N1 C1 C2 -1.3(6) .
Pt1 N1 C1 C2 -176.9(3) .
N1 C1 C2 C3 -0.3(7) .
C1 C2 C3 C4 0.4(7) .
C2 C3 C4 C5 1.1(7) .
C1 N1 C5 C4 2.9(6) .
Pt1 N1 C5 C4 179.1(3) .
C1 N1 C5 C6 -175.5(4) .
Pt1 N1 C5 C6 0.7(5) .
C3 C4 C5 N1 -2.9(7) .
C3 C4 C5 C6 175.4(4) .
C7 N2 C6 C5 -177.4(4) .
Pt1 N2 C6 C5 -5.9(5) .
N1 C5 C6 N2 3.4(6) .
C4 C5 C6 N2 -174.9(4) .
C6 N2 C7 C8 52.8(6) .
Pt1 N2 C7 C8 -117.8(4) .
C6 N2 C7 C12 -128.6(5) .
Pt1 N2 C7 C12 60.8(5) .
C12 C7 C8 C9 -1.4(7) .
N2 C7 C8 C9 177.1(4) .
C7 C8 C9 C10 0.8(7) .
C8 C9 C10 C11 0.3(8) .
C8 C9 C10 C13 -177.9(5) .
C9 C10 C11 C12 -0.7(8) .
C13 C10 C11 C12 177.5(5) .
C10 C11 C12 C7 0.0(7) .
C8 C7 C12 C11 1.0(7) .
N2 C7 C12 C11 -177.6(4) .
